data_2217678
loop_
_publ_author_name
'Birk, Torben'
'Bendix, Jesper'
'Weihe, H\"ogni'

_publ_section_title
;
 <i>cis</i>-Difluoridobis(1,10-phenanthroline)chromium(III) perchlorate
 monohydrate
;
_journal_coeditor_code WK2075
_journal_issue 2
_journal_name_full 'Acta Crystallographica Section E'
_journal_page_first m369
_journal_page_last m370
_journal_paper_doi 10.1107/S1600536808001153
_journal_volume 64
_journal_year 2008
_chemical_formula_iupac '[Cr F2 (C12 H8 N2)2] Cl O4, H2 O'
_chemical_formula_moiety 'C24 H16 Cr F2 N4 +, Cl O4 -, H2 O'
_chemical_formula_sum 'C24 H18 Cl Cr F2 N4 O5'
_chemical_formula_weight 567.87
_chemical_name_systematic
;<i>cis</i>-Difluorido(1,10-phenanthroline)chromium(III) perchlorate
 monohydrate
;
_space_group_IT_number 2
_symmetry_cell_setting triclinic
_symmetry_space_group_name_Hall '-P 1'
_symmetry_space_group_name_H-M 'P -1'
_cell_angle_alpha 79.750(7)
_cell_angle_beta 83.228(12)
_cell_angle_gamma 88.115(8)
_cell_formula_units_Z 2
_cell_length_a 7.6930(10)
_cell_length_b 9.4640(8)
_cell_length_c 16.0610(17)
_cell_measurement_reflns_used 26598
_cell_measurement_temperature 122.0(10)
_cell_measurement_theta_max 25.04
_cell_measurement_theta_min 2.34
_cell_volume 1142.6(2)
_computing_cell_refinement 'COLLECT (Nonius, 1999)'
_computing_data_collection 'COLLECT (Nonius, 1999)'
_computing_data_reduction 'EVALCCD (Duisenberg <i>et al.</i>, 2003)'
_computing_molecular_graphics 'ORTEP-3 (Farrugia, 1997)'
_computing_publication_material 'SHELXL97 (Sheldrick, 2008)'
_computing_structure_refinement 'SHELXL97 (Sheldrick, 2008)'
_computing_structure_solution 'SHELXS97 (Sheldrick, 2008)'
_diffrn_ambient_temperature 122.0(10)
_diffrn_measured_fraction_theta_full 0.993
_diffrn_measured_fraction_theta_max 0.993
_diffrn_measurement_device_type 'Nonius KappaCCD area-detector'
_diffrn_measurement_method '\w and \f'
_diffrn_radiation_monochromator graphite
_diffrn_radiation_source 'fine-focus sealed tube'
_diffrn_radiation_type MoK\a
_diffrn_radiation_wavelength 0.71073
_diffrn_reflns_av_R_equivalents 0.0249
_diffrn_reflns_av_sigmaI/netI 0.0133
_diffrn_reflns_limit_h_max 9
_diffrn_reflns_limit_h_min -9
_diffrn_reflns_limit_k_max 11
_diffrn_reflns_limit_k_min -11
_diffrn_reflns_limit_l_max 19
_diffrn_reflns_limit_l_min -18
_diffrn_reflns_number 28606
_diffrn_reflns_theta_full 25.04
_diffrn_reflns_theta_max 25.04
_diffrn_reflns_theta_min 2.34
_exptl_absorpt_coefficient_mu 0.681
_exptl_absorpt_correction_T_max 0.913
_exptl_absorpt_correction_T_min 0.794
_exptl_absorpt_correction_type 'gaussian integration'
_exptl_absorpt_process_details '(Coppens, 1970)'
_exptl_crystal_colour Red
_exptl_crystal_density_diffrn 1.651
_exptl_crystal_density_method 'not measured'
_exptl_crystal_description Block
_exptl_crystal_F_000 578
_exptl_crystal_size_max 0.44
_exptl_crystal_size_mid 0.41
_exptl_crystal_size_min 0.16
_refine_diff_density_max 0.791
_refine_diff_density_min -0.513
_refine_ls_extinction_method none
_refine_ls_goodness_of_fit_ref 1.410
_refine_ls_hydrogen_treatment constr
_refine_ls_matrix_type full
_refine_ls_number_parameters 329
_refine_ls_number_reflns 4014
_refine_ls_number_restraints 0
_refine_ls_restrained_S_all 1.410
_refine_ls_R_factor_all 0.0324
_refine_ls_R_factor_gt 0.0310
_refine_ls_shift/su_max 0.078
_refine_ls_shift/su_mean 0.014
_refine_ls_structure_factor_coef Fsqd
_refine_ls_weighting_details 'w=1/[\s^2^(Fo^2^)+(0.1P)^2^] where P=(Fo^2^+2Fc^2^)/3'
_refine_ls_weighting_scheme calc
_refine_ls_wR_factor_gt 0.1419
_refine_ls_wR_factor_ref 0.1454
_reflns_number_gt 3851
_reflns_number_total 4014
_reflns_threshold_expression I>2\s(I)
_cod_data_source_file wk2075.cif
_cod_data_source_block I
_cod_database_code 2217678
_cod_database_fobs_code 2217678

loop_
_symmetry_equiv_pos_as_xyz
'x, y, z'
'-x, -y, -z'

loop_
_atom_site_type_symbol
_atom_site_label
_atom_site_fract_x
_atom_site_fract_y
_atom_site_fract_z
_atom_site_U_iso_or_equiv
_atom_site_adp_type
_atom_site_calc_flag
_atom_site_refinement_flags
_atom_site_occupancy
Cr Cr1 0.86046(3) 0.55137(3) 0.266315(15) 0.01130(17) Uani d . 1
Cl Cl1 0.42169(6) 0.04581(5) 0.27329(3) 0.02027(19) Uani d . 1
F F1 1.08731(13) 0.60734(11) 0.22192(6) 0.0170(3) Uani d . 1
F F2 0.92467(13) 0.41293(11) 0.35383(6) 0.0175(3) Uani d . 1
N N1 0.76931(19) 0.68048(16) 0.16003(9) 0.0124(3) Uani d . 1
N N3 0.6003(2) 0.52586(16) 0.31812(9) 0.0136(3) Uani d . 1
N N4 0.83917(19) 0.70717(16) 0.34149(9) 0.0146(3) Uani d . 1
N N2 0.8597(2) 0.40348(16) 0.18644(10) 0.0144(3) Uani d . 1
C C12 0.7592(2) 0.60779(19) 0.09479(11) 0.0137(4) Uani d . 1
C C1 0.7256(2) 0.81930(19) 0.14890(12) 0.0171(4) Uani d . 1
H H1 0.7315 0.8707 0.1942 0.020 Uiso d R 1
C C24 0.5533(2) 0.61063(18) 0.37709(10) 0.0138(4) Uani d . 1
C C23 0.6826(2) 0.70727(19) 0.39112(10) 0.0139(4) Uani d . 1
C C13 0.4814(2) 0.43556(19) 0.30366(12) 0.0173(4) Uani d . 1
H H13 0.5134 0.3751 0.2629 0.021 Uiso d R 1
C C15 0.2655(2) 0.5115(2) 0.40692(12) 0.0197(4) Uani d . 1
H H15 0.1510 0.5056 0.4367 0.024 Uiso d R 1
C C11 0.8100(2) 0.45883(19) 0.10871(11) 0.0140(4) Uani d . 1
C C10 0.9151(2) 0.26736(19) 0.20079(12) 0.0191(4) Uani d . 1
H H10 0.9493 0.2277 0.2551 0.023 Uiso d R 1
C C18 0.4782(3) 0.7862(2) 0.50181(12) 0.0202(4) Uani d . 1
H H18 0.4531 0.8434 0.5448 0.024 Uiso d R 1
C C22 0.9635(2) 0.7957(2) 0.35158(12) 0.0183(4) Uani d . 1
H H22 1.0730 0.7964 0.3173 0.022 Uiso d R 1
C C7 0.8106(2) 0.3795(2) 0.04286(12) 0.0171(4) Uani d . 1
C C19 0.6457(2) 0.79451(19) 0.45241(11) 0.0164(4) Uani d . 1
C C9 0.9245(3) 0.1812(2) 0.13812(13) 0.0224(4) Uani d . 1
H H9 0.9671 0.0851 0.1497 0.027 Uiso d R 1
C C20 0.7809(3) 0.8874(2) 0.46210(12) 0.0208(4) Uani d . 1
H H20 0.7628 0.9482 0.5035 0.025 Uiso d R 1
C C8 0.8722(3) 0.2354(2) 0.05988(13) 0.0212(4) Uani d . 1
H H8 0.8771 0.1771 0.0173 0.025 Uiso d R 1
C C3 0.6631(2) 0.8201(2) 0.00597(12) 0.0204(4) Uani d . 1
H H3 0.6278 0.8691 -0.0464 0.024 Uiso d R 1
C C21 0.9360(3) 0.8881(2) 0.41136(13) 0.0231(4) Uani d . 1
H H21 1.0260 0.9512 0.4168 0.028 Uiso d R 1
C C17 0.3534(2) 0.6962(2) 0.48787(12) 0.0201(4) Uani d . 1
H H17 0.2421 0.6933 0.5207 0.024 Uiso d R 1
C C2 0.6715(3) 0.8918(2) 0.07198(12) 0.0214(4) Uani d . 1
H H2 0.6406 0.9908 0.0661 0.026 Uiso d R 1
C C6 0.7569(2) 0.4481(2) -0.03680(12) 0.0198(4) Uani d . 1
H H6 0.7560 0.3946 -0.0815 0.024 Uiso d R 1
C C5 0.7068(3) 0.5882(2) -0.05005(12) 0.0205(4) Uani d . 1
H H5 0.6709 0.6311 -0.1035 0.025 Uiso d R 1
C C4 0.7071(2) 0.6730(2) 0.01613(11) 0.0168(4) Uani d . 1
C C16 0.3878(2) 0.6065(2) 0.42455(11) 0.0164(4) Uani d . 1
C C14 0.3132(2) 0.4267(2) 0.34592(12) 0.0205(4) Uani d . 1
H H14 0.2312 0.3630 0.3333 0.025 Uiso d R 1
O O3 0.3942(2) -0.10036(16) 0.26532(11) 0.0357(4) Uani d . 1
O O2 0.5918(3) 0.0563(2) 0.29920(14) 0.0537(5) Uani d . 1
O O4 0.2950(3) 0.0879(2) 0.33573(14) 0.0617(7) Uani d . 1
O O1 0.4169(4) 0.1381(2) 0.19353(12) 0.0641(7) Uani d . 1
O O5 0.1662(2) 0.87161(16) 0.12962(9) 0.0286(4) Uiso d . 1
H H5A 0.2568 0.9069 0.1647 0.034 Uiso d R 1
H H5B 0.1306 0.7742 0.1664 0.034 Uiso d R 1

loop_
_atom_site_aniso_label
_atom_site_aniso_U_11
_atom_site_aniso_U_22
_atom_site_aniso_U_33
_atom_site_aniso_U_12
_atom_site_aniso_U_13
_atom_site_aniso_U_23
Cr1 0.0102(2) 0.0141(2) 0.0097(2) -0.00101(14) 0.00002(14) -0.00270(15)
Cl1 0.0265(3) 0.0206(3) 0.0139(3) 0.0005(2) -0.0013(2) -0.0043(2)
F1 0.0123(5) 0.0210(6) 0.0168(6) -0.0029(4) 0.0026(4) -0.0030(4)
F2 0.0128(5) 0.0227(6) 0.0152(5) -0.0009(4) -0.0013(4) 0.0017(4)
N1 0.0098(7) 0.0129(7) 0.0140(7) -0.0007(6) 0.0019(6) -0.0029(6)
N3 0.0110(7) 0.0157(7) 0.0139(7) -0.0005(6) -0.0028(5) -0.0011(6)
N4 0.0136(8) 0.0185(8) 0.0117(7) -0.0003(6) -0.0011(6) -0.0024(6)
N2 0.0140(8) 0.0136(8) 0.0154(8) -0.0016(6) 0.0019(6) -0.0038(6)
C12 0.0090(8) 0.0195(9) 0.0125(9) -0.0024(7) 0.0010(7) -0.0038(7)
C1 0.0124(9) 0.0166(9) 0.0224(10) 0.0005(7) -0.0003(7) -0.0051(7)
C24 0.0128(9) 0.0153(8) 0.0114(8) 0.0024(7) -0.0023(6) 0.0027(7)
C23 0.0146(9) 0.0161(8) 0.0107(8) 0.0029(7) -0.0030(7) -0.0010(7)
C13 0.0182(9) 0.0174(9) 0.0164(9) -0.0010(7) -0.0055(7) -0.0008(7)
C15 0.0110(9) 0.0219(9) 0.0217(10) 0.0009(7) -0.0006(7) 0.0073(7)
C11 0.0102(8) 0.0181(9) 0.0139(9) -0.0024(7) 0.0015(7) -0.0046(7)
C10 0.0183(9) 0.0150(9) 0.0231(10) -0.0012(7) -0.0011(8) -0.0010(7)
C18 0.0239(10) 0.0233(10) 0.0127(9) 0.0108(8) -0.0020(7) -0.0030(7)
C22 0.0144(9) 0.0245(10) 0.0171(9) -0.0034(8) -0.0022(7) -0.0056(7)
C7 0.0129(9) 0.0209(9) 0.0183(9) -0.0049(7) 0.0032(7) -0.0080(7)
C19 0.0206(10) 0.0170(9) 0.0113(9) 0.0027(7) -0.0047(7) -0.0001(7)
C9 0.0221(10) 0.0138(9) 0.0307(11) -0.0008(8) 0.0029(8) -0.0061(8)
C20 0.0265(10) 0.0226(10) 0.0164(9) 0.0025(8) -0.0071(8) -0.0097(7)
C8 0.0193(10) 0.0206(10) 0.0249(10) -0.0043(8) 0.0057(8) -0.0121(8)
C3 0.0167(9) 0.0250(10) 0.0183(9) 0.0010(8) -0.0031(7) 0.0000(8)
C21 0.0255(11) 0.0230(10) 0.0242(10) -0.0055(8) -0.0084(8) -0.0082(8)
C17 0.0149(9) 0.0244(10) 0.0168(9) 0.0086(8) 0.0036(7) 0.0030(7)
C2 0.0206(10) 0.0162(9) 0.0268(10) 0.0016(8) -0.0035(8) -0.0014(8)
C6 0.0162(9) 0.0297(10) 0.0158(9) -0.0030(8) 0.0006(7) -0.0111(8)
C5 0.0179(10) 0.0323(11) 0.0121(9) -0.0025(8) -0.0020(7) -0.0054(8)
C4 0.0108(8) 0.0218(9) 0.0169(9) -0.0012(7) 0.0003(7) -0.0017(7)
C16 0.0124(9) 0.0183(9) 0.0152(9) 0.0042(7) -0.0016(7) 0.0054(7)
C14 0.0144(9) 0.0181(9) 0.0276(10) -0.0027(7) -0.0079(8) 0.0033(8)
O3 0.0323(9) 0.0276(8) 0.0520(10) -0.0016(7) -0.0062(7) -0.0190(7)
O2 0.0472(12) 0.0437(10) 0.0732(13) -0.0143(9) -0.0298(10) -0.0008(10)
O4 0.0711(15) 0.0491(11) 0.0621(13) -0.0118(10) 0.0385(11) -0.0304(10)
O1 0.111(2) 0.0517(12) 0.0274(10) 0.0159(12) -0.0227(11) 0.0056(8)

loop_
_atom_type_symbol
_atom_type_description
_atom_type_scat_dispersion_real
_atom_type_scat_dispersion_imag
_atom_type_scat_source
C C 0.0033 0.0016 'International Tables Vol C Tables 4.2.6.8 and 6.1.1.4'
H H 0.0000 0.0000 'International Tables Vol C Tables 4.2.6.8 and 6.1.1.4'
O O 0.0106 0.0060 'International Tables Vol C Tables 4.2.6.8 and 6.1.1.4'
N N 0.0061 0.0033 'International Tables Vol C Tables 4.2.6.8 and 6.1.1.4'
F F 0.0171 0.0103 'International Tables Vol C Tables 4.2.6.8 and 6.1.1.4'
Cl Cl 0.1484 0.1585 'International Tables Vol C Tables 4.2.6.8 and 6.1.1.4'
Cr Cr 0.3209 0.6236 'International Tables Vol C Tables 4.2.6.8 and 6.1.1.4'

loop_
_exptl_crystal_face_index_h
_exptl_crystal_face_index_k
_exptl_crystal_face_index_l
_exptl_crystal_face_perp_dist
0 0 -1 0.080
0 0 1 0.062
0 -1 -1 0.186
0 -1 0 0.187
0 1 0 0.217
0 1 1 0.183
1 0 1 0.126
1 0 0 0.148
-1 0 0 0.198
-1 0 -1 0.210
-1 1 1 0.140
-1 -1 -1 0.240
1 1 1 0.172

loop_
_geom_angle_atom_site_label_1
_geom_angle_atom_site_label_2
_geom_angle_atom_site_label_3
_geom_angle
_geom_angle_publ_flag
F2 Cr1 F1 95.92(5) y
F2 Cr1 N4 92.33(5) y
F1 Cr1 N4 91.42(5) y
F2 Cr1 N2 91.83(6) y
F1 Cr1 N2 91.86(5) y
N4 Cr1 N2 174.40(5) y
F2 Cr1 N3 89.38(5) y
F1 Cr1 N3 170.08(5) y
N4 Cr1 N3 79.95(6) y
N2 Cr1 N3 96.36(6) y
F2 Cr1 N1 170.54(5) y
F1 Cr1 N1 88.67(5) y
N4 Cr1 N1 95.83(6) y
N2 Cr1 N1 79.72(6) y
N3 Cr1 N1 87.34(6) y
O4 Cl1 O1 111.05(15) ?
O4 Cl1 O2 108.77(15) ?
O1 Cl1 O2 107.61(15) ?
O4 Cl1 O3 110.09(11) ?
O1 Cl1 O3 110.47(12) ?
O2 Cl1 O3 108.78(11) ?
C1 N1 C12 118.50(15) ?
C1 N1 Cr1 128.82(12) ?
C12 N1 Cr1 112.66(11) ?
C13 N3 C24 118.21(16) ?
C13 N3 Cr1 129.08(13) ?
C24 N3 Cr1 112.64(12) ?
C22 N4 C23 118.54(16) ?
C22 N4 Cr1 127.53(13) ?
C23 N4 Cr1 113.65(12) ?
C10 N2 C11 118.64(16) ?
C10 N2 Cr1 127.12(13) ?
C11 N2 Cr1 113.99(12) ?
N1 C12 C4 122.95(16) ?
N1 C12 C11 116.89(15) ?
C4 C12 C11 120.14(16) ?
N1 C1 C2 121.76(17) ?
N1 C1 H1 119.1 ?
C2 C1 H1 119.2 ?
N3 C24 C16 123.29(17) ?
N3 C24 C23 117.20(16) ?
C16 C24 C23 119.51(17) ?
N4 C23 C19 123.39(16) ?
N4 C23 C24 116.13(16) ?
C19 C23 C24 120.48(17) ?
N3 C13 C14 122.54(18) ?
N3 C13 H13 118.9 ?
C14 C13 H13 118.6 ?
C14 C15 C16 119.58(17) ?
C14 C15 H15 120.1 ?
C16 C15 H15 120.3 ?
N2 C11 C7 123.46(17) ?
N2 C11 C12 116.68(16) ?
C7 C11 C12 119.83(16) ?
N2 C10 C9 121.87(17) ?
N2 C10 H10 119.1 ?
C9 C10 H10 119.0 ?
C17 C18 C19 120.56(17) ?
C17 C18 H18 119.6 ?
C19 C18 H18 119.9 ?
N4 C22 C21 121.54(17) ?
N4 C22 H22 119.2 ?
C21 C22 H22 119.3 ?
C11 C7 C8 116.47(17) ?
C11 C7 C6 119.10(17) ?
C8 C7 C6 124.39(17) ?
C23 C19 C20 116.89(17) ?
C23 C19 C18 119.31(17) ?
C20 C19 C18 123.80(17) ?
C8 C9 C10 119.92(17) ?
C8 C9 H9 120.0 ?
C10 C9 H9 120.1 ?
C21 C20 C19 119.31(17) ?
C21 C20 H20 120.5 ?
C19 C20 H20 120.1 ?
C9 C8 C7 119.61(18) ?
C9 C8 H8 120.3 ?
C7 C8 H8 120.1 ?
C2 C3 C4 119.46(17) ?
C2 C3 H3 120.2 ?
C4 C3 H3 120.3 ?
C20 C21 C22 120.31(18) ?
C20 C21 H21 119.8 ?
C22 C21 H21 119.9 ?
C18 C17 C16 121.10(17) ?
C18 C17 H17 119.4 ?
C16 C17 H17 119.6 ?
C3 C2 C1 120.06(17) ?
C3 C2 H2 120.1 ?
C1 C2 H2 119.8 ?
C5 C6 C7 121.37(17) ?
C5 C6 H6 119.2 ?
C7 C6 H6 119.5 ?
C6 C5 C4 120.78(17) ?
C6 C5 H5 119.7 ?
C4 C5 H5 119.5 ?
C12 C4 C3 117.27(17) ?
C12 C4 C5 118.77(17) ?
C3 C4 C5 123.94(17) ?
C24 C16 C15 116.91(17) ?
C24 C16 C17 119.01(17) ?
C15 C16 C17 124.08(17) ?
C15 C14 C13 119.45(17) ?
C15 C14 H14 120.1 ?
C13 C14 H14 120.4 ?
H5A O5 H5B 101.7 ?

loop_
_geom_bond_atom_site_label_1
_geom_bond_atom_site_label_2
_geom_bond_distance
_geom_bond_publ_flag
Cr1 F2 1.8444(10) y
Cr1 F1 1.8621(10) y
Cr1 N4 2.0566(15) y
Cr1 N2 2.0607(15) y
Cr1 N3 2.0797(16) y
Cr1 N1 2.0934(15) y
Cl1 O4 1.4144(17) n
Cl1 O1 1.4200(18) n
Cl1 O2 1.4310(19) n
Cl1 O3 1.4365(15) n
N1 C1 1.331(2) n
N1 C12 1.363(2) n
N3 C13 1.339(2) n
N3 C24 1.357(2) n
N4 C22 1.335(2) n
N4 C23 1.364(2) n
N2 C10 1.333(2) n
N2 C11 1.359(2) n
C12 C4 1.401(3) n
C12 C11 1.436(3) n
C1 C2 1.404(3) n
C1 H1 0.9501 n
C24 C16 1.403(3) n
C24 C23 1.436(2) n
C23 C19 1.393(3) n
C13 C14 1.386(3) n
C13 H13 0.9501 n
C15 C14 1.384(3) n
C15 C16 1.407(3) n
C15 H15 0.9500 n
C11 C7 1.401(3) n
C10 C9 1.398(3) n
C10 H10 0.9501 n
C18 C17 1.367(3) n
C18 C19 1.428(3) n
C18 H18 0.9501 n
C22 C21 1.404(3) n
C22 H22 0.9501 n
C7 C8 1.419(3) n
C7 C6 1.429(3) n
C19 C20 1.423(3) n
C9 C8 1.371(3) n
C9 H9 0.9500 n
C20 C21 1.362(3) n
C20 H20 0.9500 n
C8 H8 0.9500 n
C3 C2 1.365(3) n
C3 C4 1.406(3) n
C3 H3 0.9500 n
C21 H21 0.9500 n
C17 C16 1.433(3) n
C17 H17 0.9500 n
C2 H2 0.9500 n
C6 C5 1.355(3) n
C6 H6 0.9499 n
C5 C4 1.442(3) n
C5 H5 0.9500 n
C14 H14 0.9500 n
O5 H5A 1.0444 n
O5 H5B 1.0283 n

loop_
_geom_hbond_atom_site_label_D
_geom_hbond_atom_site_label_H
_geom_hbond_atom_site_label_A
_geom_hbond_site_symmetry_A
_geom_hbond_distance_DH
_geom_hbond_distance_HA
_geom_hbond_distance_DA
_geom_hbond_angle_DHA
_geom_hbond_publ_flag
O5 H5B F1 1_455 1.029 1.692 2.7183(19) 174.84 y
